data_7107216
loop_
_publ_author_name
'Yu-mei Song'
'Feng Luo'
'Ming-biao Luo'
'Zhen-wei Liao'
'Gong-ming Sun'
'Xiao-zhao Tian'
'Yan Zhu'
'Zi-Jun Yuan'
'Shu-juan Liu'
'Wen-yuan Xu'
'Xue-feng Feng'

_publ_section_title
;
 The application of single-crystal-to-single-crystal transformation
 towards adjustable SMM properties
;
_journal_name_full Chem.Commun.
_journal_page_first 1006
_journal_paper_doi 10.1039/c2cc17080a
_journal_volume 48
_journal_year 2012
_chemical_formula_sum 'C90 H58 Dy2 N4 O12'
_chemical_formula_weight 1712.40
_chemical_name_systematic
;
?
;
_space_group_IT_number 2
_symmetry_cell_setting triclinic
_symmetry_space_group_name_Hall '-P 1'
_symmetry_space_group_name_H-M 'P -1'
_atom_sites_solution_hydrogens geom
_atom_sites_solution_primary direct
_atom_sites_solution_secondary difmap
_audit_creation_method SHELXL-97
_cell_angle_alpha 88.617(2)
_cell_angle_beta 62.3220(10)
_cell_angle_gamma 80.683(2)
_cell_formula_units_Z 1
_cell_length_a 12.1869(3)
_cell_length_b 12.7681(3)
_cell_length_c 13.1020(4)
_cell_measurement_reflns_used 9075
_cell_measurement_temperature 296(2)
_cell_measurement_theta_max 23.55
_cell_measurement_theta_min 2.46
_cell_volume 1778.57(8)
_computing_cell_refinement 'Bruker SMART'
_computing_data_collection 'Bruker SMART'
_computing_data_reduction 'Bruker SAINT'
_computing_molecular_graphics 'Bruker SHELXTL'
_computing_publication_material 'Bruker SHELXTL'
_computing_structure_refinement 'SHELXL-97 (Sheldrick, 1997)'
_computing_structure_solution 'SHELXS-97 (Sheldrick, 1990)'
_diffrn_ambient_temperature 296(2)
_diffrn_measured_fraction_theta_full 0.999
_diffrn_measured_fraction_theta_max 0.999
_diffrn_measurement_device_type 'CCD area detector'
_diffrn_measurement_method 'phi and omega scans'
_diffrn_radiation_monochromator graphite
_diffrn_radiation_source 'fine-focus sealed tube'
_diffrn_radiation_type MoK\a
_diffrn_radiation_wavelength 0.71073
_diffrn_reflns_av_R_equivalents 0.0337
_diffrn_reflns_av_sigmaI/netI 0.0308
_diffrn_reflns_limit_h_max 14
_diffrn_reflns_limit_h_min -14
_diffrn_reflns_limit_k_max 15
_diffrn_reflns_limit_k_min -15
_diffrn_reflns_limit_l_max 15
_diffrn_reflns_limit_l_min -15
_diffrn_reflns_number 23536
_diffrn_reflns_theta_full 25.00
_diffrn_reflns_theta_max 24.99
_diffrn_reflns_theta_min 1.62
_exptl_absorpt_coefficient_mu 2.156
_exptl_absorpt_correction_T_max 0.7381
_exptl_absorpt_correction_T_min 0.6724
_exptl_absorpt_correction_type multi-scan
_exptl_crystal_colour Colorless
_exptl_crystal_density_diffrn 1.599
_exptl_crystal_density_method 'not measured'
_exptl_crystal_description Block
_exptl_crystal_F_000 854
_exptl_crystal_size_max 0.20
_exptl_crystal_size_mid 0.20
_exptl_crystal_size_min 0.15
_refine_diff_density_max 0.267
_refine_diff_density_min -0.342
_refine_diff_density_rms 0.060
_refine_ls_extinction_method none
_refine_ls_goodness_of_fit_ref 1.063
_refine_ls_hydrogen_treatment constr
_refine_ls_matrix_type full
_refine_ls_number_parameters 487
_refine_ls_number_reflns 6263
_refine_ls_number_restraints 0
_refine_ls_restrained_S_all 1.063
_refine_ls_R_factor_all 0.0252
_refine_ls_R_factor_gt 0.0212
_refine_ls_shift/su_max 0.001
_refine_ls_shift/su_mean 0.000
_refine_ls_structure_factor_coef Fsqd
_refine_ls_weighting_details 'calc w=1/[\s^2^(Fo^2^)+(0.0229P)^2^+0.1719P] where P=(Fo^2^+2Fc^2^)/3'
_refine_ls_weighting_scheme calc
_refine_ls_wR_factor_gt 0.0476
_refine_ls_wR_factor_ref 0.0487
_reflns_number_gt 5671
_reflns_number_total 6263
_reflns_threshold_expression >2sigma(I)
_cod_data_source_file c2cc17080a.txt
_cod_data_source_block 2
_cod_original_sg_symbol_H-M P-1
_cod_database_code 7107216

loop_
_symmetry_equiv_pos_as_xyz
'x, y, z'
'-x, -y, -z'

loop_
_atom_site_label
_atom_site_type_symbol
_atom_site_fract_x
_atom_site_fract_y
_atom_site_fract_z
_atom_site_U_iso_or_equiv
_atom_site_adp_type
_atom_site_occupancy
_atom_site_symmetry_multiplicity
_atom_site_calc_flag
_atom_site_refinement_flags
C1 C 0.6462(3) -0.1317(2) 0.3270(2) 0.0356(6) Uani 1 1 d .
C2 C 0.4034(3) 0.1005(2) 0.3718(2) 0.0342(6) Uani 1 1 d .
C3 C 0.6674(3) 0.2697(2) 0.5148(3) 0.0416(7) Uani 1 1 d .
C4 C 0.6852(2) -0.2385(2) 0.2643(2) 0.0344(6) Uani 1 1 d .
C5 C 0.9633(3) 0.0469(2) 0.2266(2) 0.0408(7) Uani 1 1 d .
C6 C 0.7999(2) -0.3048(2) 0.2450(2) 0.0368(6) Uani 1 1 d .
C7 C 0.2531(3) 0.1881(2) 0.2932(2) 0.0362(6) Uani 1 1 d .
C8 C 0.3740(2) 0.1345(2) 0.2746(2) 0.0346(6) Uani 1 1 d .
C9 C 0.6468(3) -0.3674(3) 0.1582(3) 0.0631(10) Uani 1 1 d .
H9 H 0.5963 -0.3872 0.1289 0.076 Uiso 1 1 calc R
C10 C 0.6656(3) 0.3953(2) 0.6676(3) 0.0469(8) Uani 1 1 d .
C11 C 0.6457(3) 0.5025(3) 0.7088(4) 0.0637(10) Uani 1 1 d .
C12 C 0.6631(3) 0.3776(2) 0.5616(3) 0.0454(7) Uani 1 1 d .
C13 C 0.4504(3) 0.1376(3) 0.0689(3) 0.0598(9) Uani 1 1 d .
H13 H 0.5161 0.1201 -0.0053 0.072 Uiso 1 1 calc R
C14 C 0.9498(3) -0.0251(2) 0.3925(3) 0.0466(7) Uani 1 1 d .
H14 H 0.9018 -0.0369 0.4700 0.056 Uiso 1 1 calc R
C15 C 1.1069(4) 0.0937(3) -0.0042(3) 0.0738(12) Uani 1 1 d .
H15 H 1.1544 0.1083 -0.0808 0.089 Uiso 1 1 calc R
C16 C 0.0218(4) 0.2933(3) 0.3167(4) 0.0707(11) Uani 1 1 d .
H16 H -0.0563 0.3261 0.3255 0.085 Uiso 1 1 calc R
C17 C 0.7251(3) 0.2175(3) 0.1835(3) 0.0591(9) Uani 1 1 d .
H17 H 0.6397 0.2442 0.2258 0.071 Uiso 1 1 calc R
C18 C 0.2359(3) 0.2146(2) 0.1946(3) 0.0443(7) Uani 1 1 d .
C19 C 0.9149(4) 0.2104(3) 0.0087(3) 0.0769(12) Uani 1 1 d .
H19 H 0.9589 0.2300 -0.0667 0.092 Uiso 1 1 calc R
C20 C 0.1515(3) 0.2203(2) 0.4027(3) 0.0493(8) Uani 1 1 d .
H20 H 0.1615 0.2069 0.4683 0.059 Uiso 1 1 calc R
C21 C 1.0185(4) -0.4448(3) 0.2078(4) 0.0781(12) Uani 1 1 d .
H21 H 1.0919 -0.4906 0.1948 0.094 Uiso 1 1 calc R
C22 C 0.6108(3) -0.2707(2) 0.2235(3) 0.0483(8) Uani 1 1 d .
H22 H 0.5348 -0.2278 0.2393 0.058 Uiso 1 1 calc R
C23 C 0.8780(3) -0.2799(2) 0.2904(3) 0.0479(8) Uani 1 1 d .
H23 H 0.8567 -0.2159 0.3328 0.058 Uiso 1 1 calc R
C24 C 0.0383(3) 0.2709(3) 0.4144(3) 0.0670(10) Uani 1 1 d .
H24 H -0.0283 0.2906 0.4876 0.080 Uiso 1 1 calc R
C25 C 0.8343(3) -0.4031(2) 0.1808(3) 0.0520(8) Uani 1 1 d .
C26 C 1.0939(3) 0.0069(3) 0.1660(3) 0.0546(9) Uani 1 1 d .
C27 C 0.7905(4) 0.2509(3) 0.0727(3) 0.0724(11) Uani 1 1 d .
H27 H 0.7499 0.3002 0.0427 0.087 Uiso 1 1 calc R
C28 C 0.6745(4) 0.3376(3) 0.8412(4) 0.0739(11) Uani 1 1 d .
H28 H 0.6844 0.2826 0.8857 0.089 Uiso 1 1 calc R
C29 C 0.9034(3) 0.1124(2) 0.1702(2) 0.0434(7) Uani 1 1 d .
C30 C 0.6806(3) 0.3144(3) 0.7377(3) 0.0521(8) Uani 1 1 d .
H30 H 0.6951 0.2437 0.7125 0.062 Uiso 1 1 calc R
C31 C 0.9463(4) -0.4714(3) 0.1642(4) 0.0730(11) Uani 1 1 d .
H31 H 0.9700 -0.5359 0.1220 0.088 Uiso 1 1 calc R
C32 C 0.1180(4) 0.2677(3) 0.2102(4) 0.0617(10) Uani 1 1 d .
H32 H 0.1066 0.2853 0.1461 0.074 Uiso 1 1 calc R
C33 C 0.6306(4) 0.5676(3) 0.5401(4) 0.0825(13) Uani 1 1 d .
H33 H 0.6210 0.6239 0.4970 0.099 Uiso 1 1 calc R
C34 C 1.0787(3) -0.0659(3) 0.3399(3) 0.0585(9) Uani 1 1 d .
H34 H 1.1151 -0.1032 0.3816 0.070 Uiso 1 1 calc R
C35 C 0.9762(3) 0.1396(3) 0.0557(3) 0.0579(9) Uani 1 1 d .
C36 C 0.4694(3) 0.1111(2) 0.1648(2) 0.0475(8) Uani 1 1 d .
H36 H 0.5480 0.0771 0.1534 0.057 Uiso 1 1 calc R
C37 C 1.1618(3) 0.0305(3) 0.0474(3) 0.0725(11) Uani 1 1 d .
H37 H 1.2463 0.0010 0.0054 0.087 Uiso 1 1 calc R
C38 C 1.1489(3) -0.0500(3) 0.2270(4) 0.0672(10) Uani 1 1 d .
H38 H 1.2345 -0.0773 0.1900 0.081 Uiso 1 1 calc R
C39 C 0.9843(3) -0.3486(3) 0.2730(3) 0.0646(10) Uani 1 1 d .
H39 H 1.0341 -0.3316 0.3044 0.077 Uiso 1 1 calc R
C40 C 0.3377(3) 0.1884(3) 0.0837(3) 0.0581(9) Uani 1 1 d .
H40 H 0.3270 0.2064 0.0193 0.070 Uiso 1 1 calc R
C41 C 0.6297(4) 0.5861(3) 0.6421(4) 0.0820(13) Uani 1 1 d .
H41 H 0.6182 0.6559 0.6687 0.098 Uiso 1 1 calc R
C42 C 0.6533(4) 0.4432(4) 0.8814(4) 0.0880(14) Uani 1 1 d .
H42 H 0.6487 0.4582 0.9526 0.106 Uiso 1 1 calc R
C43 C 0.6464(3) 0.4621(2) 0.5007(3) 0.0645(10) Uani 1 1 d .
H43 H 0.6455 0.4493 0.4315 0.077 Uiso 1 1 calc R
C44 C 0.6398(4) 0.5227(3) 0.8172(4) 0.0851(14) Uani 1 1 d .
H44 H 0.6263 0.5926 0.8444 0.102 Uiso 1 1 calc R
C45 C 0.7557(3) -0.4315(3) 0.1382(3) 0.0661(10) Uani 1 1 d .
H45 H 0.7789 -0.4957 0.0954 0.079 Uiso 1 1 calc R
Dy1 Dy 0.652304(11) 0.079753(9) 0.429440(10) 0.02863(5) Uani 1 1 d .
N1 N 0.8928(2) 0.02895(17) 0.33912(19) 0.0363(5) Uani 1 1 d .
N2 N 0.7784(2) 0.14976(19) 0.2317(2) 0.0428(6) Uani 1 1 d .
O1 O 0.72435(18) -0.06968(14) 0.29659(16) 0.0422(5) Uani 1 1 d .
O2 O 0.50691(17) 0.11700(15) 0.36022(16) 0.0424(5) Uani 1 1 d .
O3 O 0.32541(16) 0.05593(14) 0.45418(15) 0.0385(4) Uani 1 1 d .
O4 O 0.53558(18) -0.10618(16) 0.40596(16) 0.0490(5) Uani 1 1 d .
O5 O 0.6220(2) 0.26632(16) 0.44615(19) 0.0600(6) Uani 1 1 d .
O6 O 0.71342(19) 0.18473(15) 0.54250(18) 0.0475(5) Uani 1 1 d .

loop_
_atom_site_aniso_label
_atom_site_aniso_U_11
_atom_site_aniso_U_22
_atom_site_aniso_U_33
_atom_site_aniso_U_23
_atom_site_aniso_U_13
_atom_site_aniso_U_12
C1 0.0352(16) 0.0424(16) 0.0238(14) -0.0012(12) -0.0115(13) 0.0010(13)
C2 0.0343(16) 0.0297(14) 0.0351(16) -0.0012(12) -0.0151(13) 0.0007(12)
C3 0.0399(17) 0.0349(16) 0.0422(17) -0.0016(13) -0.0120(15) -0.0080(13)
C4 0.0296(14) 0.0378(15) 0.0267(14) -0.0019(11) -0.0052(12) -0.0067(12)
C5 0.0340(16) 0.0431(16) 0.0368(17) -0.0091(13) -0.0058(14) -0.0164(13)
C6 0.0347(15) 0.0358(15) 0.0329(15) 0.0039(12) -0.0099(13) -0.0067(12)
C7 0.0401(16) 0.0321(14) 0.0446(17) 0.0076(12) -0.0257(14) -0.0098(12)
C8 0.0366(15) 0.0356(14) 0.0330(15) 0.0056(11) -0.0165(13) -0.0101(12)
C9 0.058(2) 0.067(2) 0.069(2) -0.0179(19) -0.031(2) -0.0148(18)
C10 0.0287(15) 0.0421(17) 0.064(2) -0.0156(15) -0.0158(15) -0.0060(12)
C11 0.048(2) 0.047(2) 0.091(3) -0.0205(19) -0.028(2) -0.0081(15)
C12 0.0396(17) 0.0325(15) 0.058(2) -0.0030(14) -0.0162(15) -0.0089(13)
C13 0.061(2) 0.079(2) 0.0334(18) 0.0020(16) -0.0166(17) -0.0153(19)
C14 0.0350(16) 0.0531(18) 0.0512(19) -0.0035(15) -0.0201(15) -0.0051(14)
C15 0.068(3) 0.097(3) 0.034(2) -0.0078(19) 0.0058(19) -0.047(2)
C16 0.057(2) 0.069(2) 0.096(3) 0.014(2) -0.050(2) 0.0041(19)
C17 0.068(2) 0.062(2) 0.059(2) 0.0238(17) -0.0344(19) -0.0281(18)
C18 0.0562(19) 0.0383(16) 0.054(2) 0.0122(14) -0.0360(17) -0.0166(14)
C19 0.109(4) 0.097(3) 0.042(2) 0.027(2) -0.035(2) -0.068(3)
C20 0.0439(18) 0.0514(18) 0.0474(19) 0.0069(14) -0.0198(16) 0.0006(14)
C21 0.059(2) 0.060(2) 0.105(3) 0.001(2) -0.038(2) 0.0158(19)
C22 0.0364(17) 0.0556(19) 0.0480(19) -0.0090(15) -0.0155(15) -0.0062(14)
C23 0.0476(18) 0.0482(18) 0.0463(18) 0.0041(14) -0.0215(16) -0.0051(14)
C24 0.044(2) 0.073(2) 0.070(2) 0.0092(19) -0.0208(19) 0.0083(17)
C25 0.0480(19) 0.0380(17) 0.061(2) -0.0023(15) -0.0193(17) -0.0033(14)
C26 0.0340(17) 0.058(2) 0.051(2) -0.0187(16) 0.0001(16) -0.0157(15)
C27 0.100(3) 0.079(3) 0.065(3) 0.037(2) -0.053(3) -0.047(2)
C28 0.075(3) 0.078(3) 0.082(3) -0.017(2) -0.051(2) -0.003(2)
C29 0.0468(18) 0.0512(18) 0.0294(15) 0.0015(13) -0.0097(14) -0.0267(14)
C30 0.0438(18) 0.0531(19) 0.065(2) -0.0172(16) -0.0322(17) 0.0000(14)
C31 0.066(2) 0.044(2) 0.095(3) -0.0119(19) -0.032(2) 0.0127(17)
C32 0.076(3) 0.054(2) 0.083(3) 0.0171(19) -0.061(2) -0.0109(18)
C33 0.092(3) 0.039(2) 0.114(4) 0.012(2) -0.044(3) -0.0196(19)
C34 0.0373(18) 0.060(2) 0.073(3) -0.0053(18) -0.0243(19) -0.0002(15)
C35 0.068(2) 0.070(2) 0.0338(18) 0.0047(16) -0.0132(17) -0.0415(19)
C36 0.0400(17) 0.060(2) 0.0384(17) 0.0031(14) -0.0153(15) -0.0081(14)
C37 0.047(2) 0.084(3) 0.053(2) -0.023(2) 0.0099(19) -0.026(2)
C38 0.0326(18) 0.062(2) 0.088(3) -0.021(2) -0.014(2) -0.0005(16)
C39 0.054(2) 0.073(2) 0.072(2) 0.011(2) -0.037(2) -0.0034(18)
C40 0.076(3) 0.070(2) 0.044(2) 0.0141(16) -0.038(2) -0.0223(19)
C41 0.081(3) 0.039(2) 0.121(4) -0.016(2) -0.041(3) -0.0148(19)
C42 0.082(3) 0.101(4) 0.091(3) -0.041(3) -0.051(3) -0.004(3)
C43 0.075(3) 0.0440(19) 0.073(2) 0.0057(17) -0.031(2) -0.0178(17)
C44 0.077(3) 0.070(3) 0.113(4) -0.044(3) -0.047(3) -0.008(2)
C45 0.067(2) 0.0462(19) 0.076(3) -0.0234(17) -0.026(2) -0.0043(17)
Dy1 0.02534(7) 0.03104(7) 0.02507(7) 0.00042(5) -0.00887(5) -0.00210(5)
N1 0.0285(12) 0.0418(13) 0.0342(13) -0.0038(10) -0.0099(11) -0.0081(10)
N2 0.0461(15) 0.0485(14) 0.0372(14) 0.0128(11) -0.0190(12) -0.0202(12)
O1 0.0404(11) 0.0368(11) 0.0408(11) -0.0062(9) -0.0116(10) -0.0061(9)
O2 0.0354(11) 0.0512(12) 0.0467(12) 0.0112(9) -0.0234(10) -0.0117(9)
O3 0.0310(10) 0.0447(11) 0.0358(11) 0.0103(9) -0.0134(9) -0.0038(8)
O4 0.0332(11) 0.0554(12) 0.0349(11) -0.0030(9) -0.0002(10) 0.0051(9)
O5 0.0985(18) 0.0392(12) 0.0571(14) 0.0024(10) -0.0499(14) -0.0077(11)
O6 0.0490(12) 0.0361(11) 0.0616(14) -0.0079(9) -0.0320(11) 0.0028(9)

loop_
_atom_type_symbol
_atom_type_description
_atom_type_scat_dispersion_real
_atom_type_scat_dispersion_imag
_atom_type_scat_source
C C 0.0033 0.0016 'International Tables Vol C Tables 4.2.6.8 and 6.1.1.4'
H H 0.0000 0.0000 'International Tables Vol C Tables 4.2.6.8 and 6.1.1.4'
O O 0.0106 0.0060 'International Tables Vol C Tables 4.2.6.8 and 6.1.1.4'
N N 0.0061 0.0033 'International Tables Vol C Tables 4.2.6.8 and 6.1.1.4'
Dy Dy -0.1892 4.4098 'International Tables Vol C Tables 4.2.6.8 and 6.1.1.4'

loop_
_geom_angle_atom_site_label_1
_geom_angle_atom_site_label_2
_geom_angle_atom_site_label_3
_geom_angle
_geom_angle_site_symmetry_1
_geom_angle_site_symmetry_3
O1 C1 O4 122.2(3) . .
O1 C1 C4 118.8(2) . .
O4 C1 C4 119.0(3) . .
O2 C2 O3 125.9(2) . .
O2 C2 C8 115.7(2) . .
O3 C2 C8 118.3(2) . .
O5 C3 O6 120.2(3) . .
O5 C3 C12 117.3(3) . .
O6 C3 C12 122.4(3) . .
O5 C3 Dy1 57.94(14) . .
O6 C3 Dy1 62.36(14) . .
C12 C3 Dy1 174.2(2) . .
C22 C4 C6 120.2(3) . .
C22 C4 C1 119.0(2) . .
C6 C4 C1 120.7(2) . .
N1 C5 C26 122.0(3) . .
N1 C5 C29 118.1(2) . .
C26 C5 C29 119.9(3) . .
C23 C6 C25 118.4(3) . .
C23 C6 C4 123.5(3) . .
C25 C6 C4 118.1(3) . .
C20 C7 C18 117.8(3) . .
C20 C7 C8 124.0(2) . .
C18 C7 C8 118.2(3) . .
C36 C8 C7 120.0(2) . .
C36 C8 C2 116.8(2) . .
C7 C8 C2 123.2(2) . .
C45 C9 C22 119.5(3) . .
C45 C9 H9 120.2 . .
C22 C9 H9 120.2 . .
C30 C10 C11 117.2(3) . .
C30 C10 C12 124.9(3) . .
C11 C10 C12 117.8(3) . .
C41 C11 C44 121.4(4) . .
C41 C11 C10 119.4(4) . .
C44 C11 C10 119.2(4) . .
C43 C12 C10 120.2(3) . .
C43 C12 C3 116.0(3) . .
C10 C12 C3 123.6(3) . .
C40 C13 C36 120.4(3) . .
C40 C13 H13 119.8 . .
C36 C13 H13 119.8 . .
N1 C14 C34 123.9(3) . .
N1 C14 H14 118.0 . .
C34 C14 H14 118.0 . .
C37 C15 C35 121.5(3) . .
C37 C15 H15 119.2 . .
C35 C15 H15 119.2 . .
C32 C16 C24 120.5(3) . .
C32 C16 H16 119.8 . .
C24 C16 H16 119.8 . .
N2 C17 C27 123.2(4) . .
N2 C17 H17 118.4 . .
C27 C17 H17 118.4 . .
C40 C18 C32 121.4(3) . .
C40 C18 C7 119.2(3) . .
C32 C18 C7 119.5(3) . .
C27 C19 C35 120.1(3) . .
C27 C19 H19 119.9 . .
C35 C19 H19 119.9 . .
C24 C20 C7 121.0(3) . .
C24 C20 H20 119.5 . .
C7 C20 H20 119.5 . .
C31 C21 C39 120.6(3) . .
C31 C21 H21 119.7 . .
C39 C21 H21 119.7 . .
C4 C22 C9 121.3(3) . .
C4 C22 H22 119.4 . .
C9 C22 H22 119.4 . .
C39 C23 C6 121.0(3) . .
C39 C23 H23 119.5 . .
C6 C23 H23 119.5 . .
C20 C24 C16 120.4(3) . .
C20 C24 H24 119.8 . .
C16 C24 H24 119.8 . .
C45 C25 C6 119.5(3) . .
C45 C25 C31 121.9(3) . .
C6 C25 C31 118.5(3) . .
C38 C26 C5 117.5(3) . .
C38 C26 C37 124.1(3) . .
C5 C26 C37 118.4(4) . .
C19 C27 C17 119.1(4) . .
C19 C27 H27 120.5 . .
C17 C27 H27 120.5 . .
C30 C28 C42 120.7(4) . .
C30 C28 H28 119.6 . .
C42 C28 H28 119.6 . .
N2 C29 C35 122.5(3) . .
N2 C29 C5 117.9(2) . .
C35 C29 C5 119.5(3) . .
C28 C30 C10 121.5(3) . .
C28 C30 H30 119.2 . .
C10 C30 H30 119.2 . .
C21 C31 C25 121.4(3) . .
C21 C31 H31 119.3 . .
C25 C31 H31 119.3 . .
C16 C32 C18 120.8(3) . .
C16 C32 H32 119.6 . .
C18 C32 H32 119.6 . .
C41 C33 C43 119.0(4) . .
C41 C33 H33 120.5 . .
C43 C33 H33 120.5 . .
C38 C34 C14 118.4(3) . .
C38 C34 H34 120.8 . .
C14 C34 H34 120.8 . .
C19 C35 C29 116.9(3) . .
C19 C35 C15 124.3(3) . .
C29 C35 C15 118.8(4) . .
C8 C36 C13 121.0(3) . .
C8 C36 H36 119.5 . .
C13 C36 H36 119.5 . .
C15 C37 C26 121.7(3) . .
C15 C37 H37 119.1 . .
C26 C37 H37 119.1 . .
C34 C38 C26 120.3(3) . .
C34 C38 H38 119.8 . .
C26 C38 H38 119.8 . .
C23 C39 C21 120.1(3) . .
C23 C39 H39 119.9 . .
C21 C39 H39 119.9 . .
C13 C40 C18 121.3(3) . .
C13 C40 H40 119.3 . .
C18 C40 H40 119.3 . .
C33 C41 C11 121.9(3) . .
C33 C41 H41 119.1 . .
C11 C41 H41 119.1 . .
C44 C42 C28 119.9(4) . .
C44 C42 H42 120.1 . .
C28 C42 H42 120.1 . .
C12 C43 C33 121.7(4) . .
C12 C43 H43 119.2 . .
C33 C43 H43 119.2 . .
C42 C44 C11 121.4(4) . .
C42 C44 H44 119.3 . .
C11 C44 H44 119.3 . .
C9 C45 C25 121.4(3) . .
C9 C45 H45 119.3 . .
C25 C45 H45 119.3 . .
O4 Dy1 O2 76.95(7) 2_656 .
O4 Dy1 O3 75.82(6) 2_656 2_656
O2 Dy1 O3 129.77(6) . 2_656
O4 Dy1 O5 82.05(8) 2_656 .
O2 Dy1 O5 81.54(7) . .
O3 Dy1 O5 134.14(7) 2_656 .
O4 Dy1 O1 124.07(7) 2_656 .
O2 Dy1 O1 81.50(7) . .
O3 Dy1 O1 80.03(6) 2_656 .
O5 Dy1 O1 144.08(7) . .
O4 Dy1 O6 82.41(7) 2_656 .
O2 Dy1 O6 133.33(6) . .
O3 Dy1 O6 83.09(7) 2_656 .
O5 Dy1 O6 54.22(7) . .
O1 Dy1 O6 143.04(7) . .
O4 Dy1 N2 144.38(7) 2_656 .
O2 Dy1 N2 76.82(7) . .
O3 Dy1 N2 139.80(7) 2_656 .
O5 Dy1 N2 70.61(8) . .
O1 Dy1 N2 74.80(7) . .
O6 Dy1 N2 98.71(7) . .
O4 Dy1 N1 147.19(7) 2_656 .
O2 Dy1 N1 135.77(7) . .
O3 Dy1 N1 78.36(7) 2_656 .
O5 Dy1 N1 102.31(8) . .
O1 Dy1 N1 69.85(7) . .
O6 Dy1 N1 74.67(7) . .
N2 Dy1 N1 63.80(7) . .
O4 Dy1 C3 80.41(8) 2_656 .
O2 Dy1 C3 107.29(8) . .
O3 Dy1 C3 108.70(8) 2_656 .
O5 Dy1 C3 27.02(7) . .
O1 Dy1 C3 155.51(8) . .
O6 Dy1 C3 27.23(7) . .
N2 Dy1 C3 84.85(8) . .
N1 Dy1 C3 89.13(8) . .
C14 N1 C5 117.8(2) . .
C14 N1 Dy1 122.98(19) . .
C5 N1 Dy1 118.66(18) . .
C17 N2 C29 118.1(3) . .
C17 N2 Dy1 122.3(2) . .
C29 N2 Dy1 119.58(18) . .
C1 O1 Dy1 111.92(16) . .
C2 O2 Dy1 144.82(17) . .
C2 O3 Dy1 132.94(16) . 2_656
C1 O4 Dy1 169.01(18) . 2_656
C3 O5 Dy1 95.05(16) . .
C3 O6 Dy1 90.42(17) . .

loop_
_geom_bond_atom_site_label_1
_geom_bond_atom_site_label_2
_geom_bond_distance
_geom_bond_site_symmetry_2
C1 O1 1.253(3) .
C1 O4 1.254(3) .
C1 C4 1.497(4) .
C2 O2 1.251(3) .
C2 O3 1.259(3) .
C2 C8 1.511(4) .
C3 O5 1.260(3) .
C3 O6 1.264(3) .
C3 C12 1.505(4) .
C3 Dy1 2.763(3) .
C4 C22 1.363(4) .
C4 C6 1.426(4) .
C5 N1 1.355(3) .
C5 C26 1.416(4) .
C5 C29 1.433(4) .
C6 C23 1.412(4) .
C6 C25 1.418(4) .
C7 C20 1.405(4) .
C7 C18 1.427(4) .
C7 C8 1.430(4) .
C8 C36 1.366(4) .
C9 C45 1.354(5) .
C9 C22 1.406(4) .
C9 H9 0.9300 .
C10 C30 1.412(4) .
C10 C11 1.425(4) .
C10 C12 1.428(4) .
C11 C41 1.410(6) .
C11 C44 1.416(6) .
C12 C43 1.371(4) .
C13 C40 1.347(5) .
C13 C36 1.404(4) .
C13 H13 0.9300 .
C14 N1 1.313(4) .
C14 C34 1.400(4) .
C14 H14 0.9300 .
C15 C37 1.332(5) .
C15 C35 1.433(5) .
C15 H15 0.9300 .
C16 C32 1.344(5) .
C16 C24 1.402(5) .
C16 H16 0.9300 .
C17 N2 1.319(4) .
C17 C27 1.389(5) .
C17 H17 0.9300 .
C18 C40 1.406(4) .
C18 C32 1.409(4) .
C19 C27 1.362(6) .
C19 C35 1.392(5) .
C19 H19 0.9300 .
C20 C24 1.366(4) .
C20 H20 0.9300 .
C21 C31 1.337(5) .
C21 C39 1.402(5) .
C21 H21 0.9300 .
C22 H22 0.9300 .
C23 C39 1.367(4) .
C23 H23 0.9300 .
C24 H24 0.9300 .
C25 C45 1.408(5) .
C25 C31 1.420(4) .
C26 C38 1.388(5) .
C26 C37 1.433(5) .
C27 H27 0.9300 .
C28 C30 1.359(5) .
C28 C42 1.400(5) .
C28 H28 0.9300 .
C29 N2 1.357(4) .
C29 C35 1.412(4) .
C30 H30 0.9300 .
C31 H31 0.9300 .
C32 H32 0.9300 .
C33 C41 1.357(6) .
C33 C43 1.406(5) .
C33 H33 0.9300 .
C34 C38 1.352(5) .
C34 H34 0.9300 .
C36 H36 0.9300 .
C37 H37 0.9300 .
C38 H38 0.9300 .
C39 H39 0.9300 .
C40 H40 0.9300 .
C41 H41 0.9300 .
C42 C44 1.341(6) .
C42 H42 0.9300 .
C43 H43 0.9300 .
C44 H44 0.9300 .
C45 H45 0.9300 .
Dy1 O4 2.2815(18) 2_656
Dy1 O2 2.3211(18) .
Dy1 O3 2.3463(17) 2_656
Dy1 O5 2.350(2) .
Dy1 O1 2.3747(18) .
Dy1 O6 2.4473(19) .
Dy1 N2 2.551(2) .
Dy1 N1 2.571(2) .
O3 Dy1 2.3463(17) 2_656
O4 Dy1 2.2815(18) 2_656

loop_
_geom_torsion_atom_site_label_1
_geom_torsion_atom_site_label_2
_geom_torsion_atom_site_label_3
_geom_torsion_atom_site_label_4
_geom_torsion
_geom_torsion_site_symmetry_1
_geom_torsion_site_symmetry_4
O1 C1 C4 C22 -129.5(3) . .
O4 C1 C4 C22 48.7(4) . .
O1 C1 C4 C6 49.0(4) . .
O4 C1 C4 C6 -132.8(3) . .
C22 C4 C6 C23 -176.0(3) . .
C1 C4 C6 C23 5.5(4) . .
C22 C4 C6 C25 1.1(4) . .
C1 C4 C6 C25 -177.4(3) . .
C20 C7 C8 C36 -176.5(3) . .
C18 C7 C8 C36 0.7(4) . .
C20 C7 C8 C2 3.9(4) . .
C18 C7 C8 C2 -178.9(2) . .
O2 C2 C8 C36 43.1(3) . .
O3 C2 C8 C36 -134.8(3) . .
O2 C2 C8 C7 -137.3(3) . .
O3 C2 C8 C7 44.8(4) . .
C30 C10 C11 C41 -179.8(3) . .
C12 C10 C11 C41 -2.6(5) . .
C30 C10 C11 C44 -1.1(5) . .
C12 C10 C11 C44 176.1(3) . .
C30 C10 C12 C43 179.2(3) . .
C11 C10 C12 C43 2.2(4) . .
C30 C10 C12 C3 4.4(5) . .
C11 C10 C12 C3 -172.6(3) . .
O5 C3 C12 C43 -19.1(4) . .
O6 C3 C12 C43 161.3(3) . .
Dy1 C3 C12 C43 -54(2) . .
O5 C3 C12 C10 155.9(3) . .
O6 C3 C12 C10 -23.7(4) . .
Dy1 C3 C12 C10 121(2) . .
C20 C7 C18 C40 176.8(3) . .
C8 C7 C18 C40 -0.6(4) . .
C20 C7 C18 C32 -2.4(4) . .
C8 C7 C18 C32 -179.8(3) . .
C18 C7 C20 C24 3.0(5) . .
C8 C7 C20 C24 -179.8(3) . .
C6 C4 C22 C9 -2.4(5) . .
C1 C4 C22 C9 176.2(3) . .
C45 C9 C22 C4 2.0(5) . .
C25 C6 C23 C39 0.2(4) . .
C4 C6 C23 C39 177.3(3) . .
C7 C20 C24 C16 -1.1(5) . .
C32 C16 C24 C20 -1.7(6) . .
C23 C6 C25 C45 177.7(3) . .
C4 C6 C25 C45 0.4(4) . .
C23 C6 C25 C31 -0.7(4) . .
C4 C6 C25 C31 -178.0(3) . .
N1 C5 C26 C38 -1.4(4) . .
C29 C5 C26 C38 175.6(3) . .
N1 C5 C26 C37 -179.3(3) . .
C29 C5 C26 C37 -2.3(4) . .
C35 C19 C27 C17 -2.4(6) . .
N2 C17 C27 C19 1.7(6) . .
N1 C5 C29 N2 -2.3(4) . .
C26 C5 C29 N2 -179.4(3) . .
N1 C5 C29 C35 175.0(3) . .
C26 C5 C29 C35 -2.2(4) . .
C42 C28 C30 C10 -0.3(5) . .
C11 C10 C30 C28 1.0(5) . .
C12 C10 C30 C28 -176.0(3) . .
C39 C21 C31 C25 0.8(6) . .
C45 C25 C31 C21 -178.1(4) . .
C6 C25 C31 C21 0.3(6) . .
C24 C16 C32 C18 2.3(6) . .
C40 C18 C32 C16 -179.4(3) . .
C7 C18 C32 C16 -0.2(5) . .
N1 C14 C34 C38 -0.7(5) . .
C27 C19 C35 C29 0.6(5) . .
C27 C19 C35 C15 -179.3(3) . .
N2 C29 C35 C19 2.2(5) . .
C5 C29 C35 C19 -175.0(3) . .
N2 C29 C35 C15 -177.9(3) . .
C5 C29 C35 C15 4.9(4) . .
C37 C15 C35 C19 176.6(4) . .
C37 C15 C35 C29 -3.3(5) . .
C7 C8 C36 C13 -0.8(5) . .
C2 C8 C36 C13 178.8(3) . .
C40 C13 C36 C8 1.0(5) . .
C35 C15 C37 C26 -1.2(6) . .
C38 C26 C37 C15 -173.7(4) . .
C5 C26 C37 C15 4.0(5) . .
C14 C34 C38 C26 0.9(5) . .
C5 C26 C38 C34 0.1(5) . .
C37 C26 C38 C34 177.9(3) . .
C6 C23 C39 C21 0.9(5) . .
C31 C21 C39 C23 -1.4(6) . .
C36 C13 C40 C18 -1.0(5) . .
C32 C18 C40 C13 179.9(3) . .
C7 C18 C40 C13 0.8(5) . .
C43 C33 C41 C11 0.8(6) . .
C44 C11 C41 C33 -177.6(4) . .
C10 C11 C41 C33 1.1(6) . .
C30 C28 C42 C44 -0.4(6) . .
C10 C12 C43 C33 -0.4(5) . .
C3 C12 C43 C33 174.8(3) . .
C41 C33 C43 C12 -1.2(6) . .
C28 C42 C44 C11 0.4(7) . .
C41 C11 C44 C42 179.1(4) . .
C10 C11 C44 C42 0.4(6) . .
C22 C9 C45 C25 -0.4(6) . .
C6 C25 C45 C9 -0.7(5) . .
C31 C25 C45 C9 177.6(4) . .
O5 C3 Dy1 O4 -91.30(18) . 2_656
O6 C3 Dy1 O4 92.03(16) . 2_656
C12 C3 Dy1 O4 -55(2) . 2_656
O5 C3 Dy1 O2 -18.3(2) . .
O6 C3 Dy1 O2 165.03(15) . .
C12 C3 Dy1 O2 18(2) . .
O5 C3 Dy1 O3 -162.66(17) . 2_656
O6 C3 Dy1 O3 20.66(18) . 2_656
C12 C3 Dy1 O3 -126(2) . 2_656
O6 C3 Dy1 O5 -176.7(3) . .
C12 C3 Dy1 O5 36(2) . .
O5 C3 Dy1 O1 89.7(3) . .
O6 C3 Dy1 O1 -86.9(2) . .
C12 C3 Dy1 O1 126(2) . .
O5 C3 Dy1 O6 176.7(3) . .
C12 C3 Dy1 O6 -147(2) . .
O5 C3 Dy1 N2 56.16(18) . .
O6 C3 Dy1 N2 -120.51(17) . .
C12 C3 Dy1 N2 93(2) . .
O5 C3 Dy1 N1 119.94(18) . .
O6 C3 Dy1 N1 -56.74(16) . .
C12 C3 Dy1 N1 156(2) . .
C34 C14 N1 C5 -0.6(4) . .
C34 C14 N1 Dy1 171.0(2) . .
C26 C5 N1 C14 1.7(4) . .
C29 C5 N1 C14 -175.4(3) . .
C26 C5 N1 Dy1 -170.3(2) . .
C29 C5 N1 Dy1 12.6(3) . .
O4 Dy1 N1 C14 21.2(3) 2_656 .
O2 Dy1 N1 C14 -153.9(2) . .
O3 Dy1 N1 C14 -17.5(2) 2_656 .
O5 Dy1 N1 C14 115.6(2) . .
O1 Dy1 N1 C14 -101.0(2) . .
O6 Dy1 N1 C14 68.5(2) . .
N2 Dy1 N1 C14 176.5(2) . .
C3 Dy1 N1 C14 91.8(2) . .
O4 Dy1 N1 C5 -167.29(17) 2_656 .
O2 Dy1 N1 C5 17.6(2) . .
O3 Dy1 N1 C5 154.1(2) 2_656 .
O5 Dy1 N1 C5 -72.86(19) . .
O1 Dy1 N1 C5 70.55(19) . .
O6 Dy1 N1 C5 -120.0(2) . .
N2 Dy1 N1 C5 -11.93(18) . .
C3 Dy1 N1 C5 -96.62(19) . .
C27 C17 N2 C29 1.0(5) . .
C27 C17 N2 Dy1 -175.4(3) . .
C35 C29 N2 C17 -3.0(4) . .
C5 C29 N2 C17 174.2(3) . .
C35 C29 N2 Dy1 173.5(2) . .
C5 C29 N2 Dy1 -9.3(3) . .
O4 Dy1 N2 C17 -15.7(3) 2_656 .
O2 Dy1 N2 C17 27.9(2) . .
O3 Dy1 N2 C17 165.6(2) 2_656 .
O5 Dy1 N2 C17 -57.7(2) . .
O1 Dy1 N2 C17 112.5(2) . .
O6 Dy1 N2 C17 -104.8(2) . .
N1 Dy1 N2 C17 -172.8(3) . .
C3 Dy1 N2 C17 -81.3(2) . .
O4 Dy1 N2 C29 168.00(18) 2_656 .
O2 Dy1 N2 C29 -148.5(2) . .
O3 Dy1 N2 C29 -10.7(3) 2_656 .
O5 Dy1 N2 C29 126.0(2) . .
O1 Dy1 N2 C29 -63.9(2) . .
O6 Dy1 N2 C29 78.9(2) . .
N1 Dy1 N2 C29 10.83(19) . .
C3 Dy1 N2 C29 102.4(2) . .
O4 C1 O1 Dy1 12.1(3) . .
C4 C1 O1 Dy1 -169.74(18) . .
O4 Dy1 O1 C1 0.8(2) 2_656 .
O2 Dy1 O1 C1 -67.06(18) . .
O3 Dy1 O1 C1 66.02(18) 2_656 .
O5 Dy1 O1 C1 -129.68(19) . .
O6 Dy1 O1 C1 130.12(18) . .
N2 Dy1 O1 C1 -145.62(19) . .
N1 Dy1 O1 C1 147.18(19) . .
C3 Dy1 O1 C1 179.57(19) . .
O3 C2 O2 Dy1 10.6(5) . .
C8 C2 O2 Dy1 -167.1(2) . .
O4 Dy1 O2 C2 -41.9(3) 2_656 .
O3 Dy1 O2 C2 16.7(3) 2_656 .
O5 Dy1 O2 C2 -125.7(3) . .
O1 Dy1 O2 C2 86.1(3) . .
O6 Dy1 O2 C2 -108.0(3) . .
N2 Dy1 O2 C2 162.4(3) . .
N1 Dy1 O2 C2 135.3(3) . .
C3 Dy1 O2 C2 -117.4(3) . .
O2 C2 O3 Dy1 -32.8(4) . 2_656
C8 C2 O3 Dy1 144.89(19) . 2_656
O1 C1 O4 Dy1 -102.9(10) . 2_656
C4 C1 O4 Dy1 79.0(11) . 2_656
O6 C3 O5 Dy1 3.4(3) . .
C12 C3 O5 Dy1 -176.1(2) . .
O4 Dy1 O5 C3 84.46(18) 2_656 .
O2 Dy1 O5 C3 162.36(19) . .
O3 Dy1 O5 C3 23.2(2) 2_656 .
O1 Dy1 O5 C3 -135.03(17) . .
O6 Dy1 O5 C3 -1.87(16) . .
N2 Dy1 O5 C3 -118.72(19) . .
N1 Dy1 O5 C3 -62.48(19) . .
O5 C3 O6 Dy1 -3.3(3) . .
C12 C3 O6 Dy1 176.3(2) . .
O4 Dy1 O6 C3 -83.79(17) 2_656 .
O2 Dy1 O6 C3 -19.8(2) . .
O3 Dy1 O6 C3 -160.32(17) 2_656 .
O5 Dy1 O6 C3 1.86(16) . .
O1 Dy1 O6 C3 136.49(16) . .
N2 Dy1 O6 C3 60.23(17) . .
N1 Dy1 O6 C3 119.90(17) . .
